data_4309130
loop_
_publ_author_name
'Errun Ding'
'Bin Du'
'Fu-Chen Liu'
'Shengming Liu'
'Edward A. Meyers'
'Sheldon G. Shore'

_publ_section_title
;
Preparation and Crystal Structures of a Series of Titanium(III) 9-BBN
Hydroborate Complexes Containing Ti...H Agostic Interactions
;
_journal_name_full 'Inorganic Chemistry'
_journal_page_first 4871
_journal_page_last 4878
_journal_paper_doi 10.1021/ic050422f
_journal_volume 44
_journal_year 2005
_chemical_formula_sum 'C48 H104 B4 K O4 Ti'
_chemical_formula_weight 875.55
_chemical_name_systematic
; 
 ? 
;
_space_group_IT_number 14
_symmetry_cell_setting monoclinic
_symmetry_space_group_name_Hall '-P 2yn'
_symmetry_space_group_name_H-M 'P 1 21/n 1'
_atom_sites_solution_hydrogens geom
_atom_sites_solution_primary direct
_atom_sites_solution_secondary difmap
_audit_creation_method SHELXL-97
_cell_angle_alpha 90.00
_cell_angle_beta 92.82
_cell_angle_gamma 90.00
_cell_formula_units_Z 4
_cell_length_a 10.88940(10)
_cell_length_b 21.3740(2)
_cell_length_c 24.0977(2)
_cell_measurement_temperature 200(2)
_cell_volume 5601.95(9)
_computing_cell_refinement 'Bruker XSCANS'
_computing_data_collection 'Bruker XSCANS'
_computing_data_reduction 'Bruker SHELXTL'
_computing_molecular_graphics 'Bruker SHELXTL'
_computing_publication_material 'Bruker SHELXTL'
_computing_structure_refinement 'SHELXL-97 (Sheldrick, 1997)'
_computing_structure_solution 'SHELXS-97 (Sheldrick, 1990)'
_diffrn_ambient_temperature 200(2)
_diffrn_measured_fraction_theta_full 0.966
_diffrn_measured_fraction_theta_max 0.966
_diffrn_measurement_device_type 'Bruker P4'
_diffrn_measurement_method '\w scans'
_diffrn_radiation_monochromator graphite
_diffrn_radiation_source 'fine-focus sealed tube'
_diffrn_radiation_type MoK\a
_diffrn_radiation_wavelength 0.71073
_diffrn_reflns_av_R_equivalents 0.0183
_diffrn_reflns_av_sigmaI/netI 0.0328
_diffrn_reflns_limit_h_max 12
_diffrn_reflns_limit_h_min -12
_diffrn_reflns_limit_k_max 25
_diffrn_reflns_limit_k_min -24
_diffrn_reflns_limit_l_max 28
_diffrn_reflns_limit_l_min -28
_diffrn_reflns_number 18109
_diffrn_reflns_theta_full 25.02
_diffrn_reflns_theta_max 25.02
_diffrn_reflns_theta_min 2.09
_exptl_absorpt_coefficient_mu 0.263
_exptl_absorpt_correction_T_max 0.9517
_exptl_absorpt_correction_T_min 0.9136
_exptl_absorpt_correction_type none
_exptl_crystal_density_diffrn 1.038
_exptl_crystal_density_method 'not measured'
_exptl_crystal_F_000 1940
_exptl_crystal_size_max 0.35
_exptl_crystal_size_mid 0.27
_exptl_crystal_size_min 0.19
_refine_diff_density_max 0.655
_refine_diff_density_min -0.378
_refine_diff_density_rms 0.053
_refine_ls_extinction_method none
_refine_ls_goodness_of_fit_ref 1.015
_refine_ls_hydrogen_treatment mixed
_refine_ls_matrix_type full
_refine_ls_number_parameters 587
_refine_ls_number_reflns 9553
_refine_ls_number_restraints 0
_refine_ls_restrained_S_all 1.015
_refine_ls_R_factor_all 0.0997
_refine_ls_R_factor_gt 0.0756
_refine_ls_shift/su_max 0.003
_refine_ls_shift/su_mean 0.000
_refine_ls_structure_factor_coef Fsqd
_refine_ls_weighting_details 'calc w=1/[\s^2^(Fo^2^)+(0.1167P)^2^+4.9966P] where P=(Fo^2^+2Fc^2^)/3'
_refine_ls_weighting_scheme calc
_refine_ls_wR_factor_gt 0.2025
_refine_ls_wR_factor_ref 0.2263
_reflns_number_gt 7089
_reflns_number_total 9553
_reflns_threshold_expression >2sigma(I)
_cod_data_source_file ic050422fsi20050321_092335_4.cif
_cod_data_source_block out
_cod_depositor_comments
;
The following automatic conversions were performed:
'_symmetry_cell_setting' value 'Monoclinic' changed to 'monoclinic'
according to '/home/saulius/struct/CIF-dictionaries/cif_core.dic'
dictionary named 'cif_core.dic' version 2.4.1 from 2010-06-29.

Automatic conversion script
Id: cif_fix_enum 1527 2010-12-29 10:47:43Z saulius 
;
_cod_original_cell_volume 5601.96(9)
_cod_database_code 4309130

loop_
_symmetry_equiv_pos_as_xyz
'x, y, z'
'-x+1/2, y+1/2, -z+1/2'
'-x, -y, -z'
'x-1/2, -y-1/2, z-1/2'

loop_
_atom_site_label
_atom_site_type_symbol
_atom_site_fract_x
_atom_site_fract_y
_atom_site_fract_z
_atom_site_U_iso_or_equiv
_atom_site_adp_type
_atom_site_occupancy
_atom_site_symmetry_multiplicity
_atom_site_calc_flag
_atom_site_refinement_flags
_atom_site_disorder_assembly
_atom_site_disorder_group
Ti Ti 0.61600(5) 0.01346(3) 0.77913(2) 0.0452(2) Uani 1 1 d . . .
K K 0.72785(9) 0.26795(5) 0.98090(4) 0.0868(3) Uani 1 1 d . . .
B10 B 0.7754(3) -0.03660(19) 0.83426(15) 0.0516(8) Uani 1 1 d . . .
H1 H 0.753(3) -0.0393(15) 0.7852(13) 0.050(8) Uiso 1 1 d . . .
H2 H 0.712(3) 0.0059(16) 0.8461(13) 0.056(9) Uiso 1 1 d . . .
C11 C 0.7481(4) -0.09918(18) 0.86742(16) 0.0653(10) Uani 1 1 d . . .
H11 H 0.670(4) -0.112(2) 0.8600(18) 0.088(13) Uiso 1 1 d . . .
C12 C 0.8266(5) -0.15178(18) 0.8460(2) 0.0829(12) Uani 1 1 d . . .
H12A H 0.7948 -0.1630 0.8081 0.100 Uiso 1 1 calc . . .
H12B H 0.8167 -0.1889 0.8700 0.100 Uiso 1 1 calc . . .
C13 C 0.9639(4) -0.1373(2) 0.8439(2) 0.0882(13) Uani 1 1 d . . .
H13A H 1.0010 -0.1679 0.8187 0.106 Uiso 1 1 calc . . .
H13B H 1.0028 -0.1437 0.8815 0.106 Uiso 1 1 calc . . .
C14 C 0.9956(3) -0.0710(2) 0.82434(18) 0.0733(10) Uani 1 1 d . . .
H14A H 1.0828 -0.0624 0.8352 0.088 Uiso 1 1 calc . . .
H14B H 0.9871 -0.0699 0.7833 0.088 Uiso 1 1 calc . . .
C15 C 0.9166(3) -0.01855(16) 0.84721(15) 0.0562(8) Uani 1 1 d . . .
H15 H 0.937(3) 0.0183(17) 0.8255(15) 0.063(10) Uiso 1 1 d . . .
C16 C 0.9375(3) -0.00727(18) 0.90933(16) 0.0658(9) Uani 1 1 d . . .
H16A H 0.8939 0.0316 0.9190 0.079 Uiso 1 1 calc . . .
H16B H 1.0264 -0.0001 0.9174 0.079 Uiso 1 1 calc . . .
C17 C 0.8955(4) -0.0597(2) 0.94679(16) 0.0715(10) Uani 1 1 d . . .
H17A H 0.9558 -0.0943 0.9462 0.086 Uiso 1 1 calc . . .
H17B H 0.8947 -0.0439 0.9854 0.086 Uiso 1 1 calc . . .
C18 C 0.7686(4) -0.0851(2) 0.92988(16) 0.0748(11) Uani 1 1 d . . .
H18A H 0.7061 -0.0543 0.9407 0.090 Uiso 1 1 calc . . .
H18B H 0.7550 -0.1240 0.9510 0.090 Uiso 1 1 calc . . .
B20 B 0.4753(4) 0.0773(2) 0.82709(17) 0.0622(10) Uani 1 1 d . . .
H3 H 0.547(4) 0.0898(19) 0.7918(17) 0.085(12) Uiso 1 1 d . . .
H4 H 0.492(3) 0.0194(16) 0.8287(14) 0.062(10) Uiso 1 1 d . . .
C21 C 0.3376(4) 0.0963(3) 0.8104(2) 0.0908(15) Uani 1 1 d . . .
H21 H 0.298(6) 0.082(3) 0.776(3) 0.14(2) Uiso 1 1 d . . .
C22 C 0.3336(6) 0.1681(3) 0.8020(3) 0.125(2) Uani 1 1 d . . .
H22A H 0.3832 0.1790 0.7701 0.150 Uiso 1 1 calc . . .
H22B H 0.2477 0.1808 0.7927 0.150 Uiso 1 1 calc . . .
C23 C 0.3817(5) 0.2055(3) 0.8528(4) 0.149(3) Uani 1 1 d . . .
H23A H 0.3172 0.2066 0.8804 0.179 Uiso 1 1 calc . . .
H23B H 0.3972 0.2491 0.8412 0.179 Uiso 1 1 calc . . .
C24 C 0.5017(4) 0.1785(3) 0.8812(3) 0.118(2) Uani 1 1 d . . .
H24A H 0.5720 0.1931 0.8601 0.142 Uiso 1 1 calc . . .
H24B H 0.5116 0.1966 0.9190 0.142 Uiso 1 1 calc . . .
C25 C 0.5102(4) 0.1092(3) 0.8863(2) 0.0893(14) Uani 1 1 d . . .
H25 H 0.597(4) 0.098(2) 0.9032(18) 0.086(12) Uiso 1 1 d . . .
C26 C 0.4248(5) 0.0820(4) 0.9284(2) 0.126(2) Uani 1 1 d . . .
H26A H 0.4456 0.0372 0.9338 0.152 Uiso 1 1 calc . . .
H26B H 0.4418 0.1034 0.9644 0.152 Uiso 1 1 calc . . .
C27 C 0.2902(5) 0.0869(4) 0.9137(3) 0.138(3) Uani 1 1 d . . .
H27A H 0.2633 0.1302 0.9213 0.166 Uiso 1 1 calc . . .
H27B H 0.2457 0.0586 0.9382 0.166 Uiso 1 1 calc . . .
C28 C 0.2535(4) 0.0711(3) 0.8537(3) 0.116(2) Uani 1 1 d . . .
H28A H 0.1696 0.0874 0.8453 0.139 Uiso 1 1 calc . . .
H28B H 0.2498 0.0250 0.8501 0.139 Uiso 1 1 calc . . .
B30 B 0.7393(4) 0.07021(19) 0.71650(16) 0.0566(9) Uani 1 1 d . . .
H5 H 0.740(3) 0.0692(14) 0.7663(13) 0.051(8) Uiso 1 1 d . . .
H6 H 0.666(4) 0.034(2) 0.7100(17) 0.085(12) Uiso 1 1 d . . .
C31 C 0.8631(5) 0.0501(2) 0.68915(18) 0.0834(13) Uani 1 1 d . . .
H31 H 0.889(5) 0.007(3) 0.709(2) 0.122(18) Uiso 1 1 d . . .
C32 C 0.9664(5) 0.0935(4) 0.7070(3) 0.132(2) Uani 1 1 d . . .
H32A H 0.9844 0.0879 0.7474 0.159 Uiso 1 1 calc . . .
H32B H 1.0408 0.0809 0.6878 0.159 Uiso 1 1 calc . . .
C33 C 0.9448(8) 0.1580(4) 0.6967(3) 0.142(3) Uani 1 1 d . . .
H33A H 0.9575 0.1659 0.6569 0.170 Uiso 1 1 calc . . .
H33B H 1.0084 0.1821 0.7183 0.170 Uiso 1 1 calc . . .
C34 C 0.8255(8) 0.1834(2) 0.7091(2) 0.117(2) Uani 1 1 d . . .
H34A H 0.8146 0.2235 0.6890 0.140 Uiso 1 1 calc . . .
H34B H 0.8271 0.1931 0.7494 0.140 Uiso 1 1 calc . . .
C35 C 0.7125(6) 0.1427(3) 0.6952(2) 0.0975(16) Uani 1 1 d . . .
H35 H 0.645(3) 0.1232(12) 0.6864(11) 0.020(7) Uiso 1 1 d . . .
C36 C 0.6816(6) 0.1347(3) 0.6309(2) 0.119(2) Uani 1 1 d . . .
H36A H 0.6042 0.1106 0.6260 0.142 Uiso 1 1 calc . . .
H36B H 0.6662 0.1767 0.6147 0.142 Uiso 1 1 calc . . .
C37 C 0.7767(6) 0.1033(3) 0.59859(19) 0.1022(16) Uani 1 1 d . . .
H37A H 0.8414 0.1342 0.5911 0.123 Uiso 1 1 calc . . .
H37B H 0.7383 0.0903 0.5623 0.123 Uiso 1 1 calc . . .
C38 C 0.8376(6) 0.0463(2) 0.6259(2) 0.1096(19) Uani 1 1 d . . .
H38A H 0.9166 0.0388 0.6084 0.132 Uiso 1 1 calc . . .
H38B H 0.7846 0.0094 0.6178 0.132 Uiso 1 1 calc . . .
B40 B 0.4721(3) -0.0577(2) 0.73556(16) 0.0571(9) Uani 1 1 d . . .
H7 H 0.473(3) 0.0010(17) 0.7329(14) 0.063(10) Uiso 1 1 d . . .
H8 H 0.546(4) -0.0643(18) 0.7734(16) 0.076(11) Uiso 1 1 d . . .
C41 C 0.3393(4) -0.0814(3) 0.75014(19) 0.0866(13) Uani 1 1 d . . .
H41 H 0.313(5) -0.064(2) 0.792(2) 0.112(16) Uiso 1 1 d . . .
C42 C 0.3438(6) -0.1530(3) 0.7565(2) 0.118(2) Uani 1 1 d . . .
H42A H 0.2599 -0.1686 0.7625 0.142 Uiso 1 1 calc . . .
H42B H 0.3963 -0.1637 0.7899 0.142 Uiso 1 1 calc . . .
C43 C 0.3939(6) -0.1871(3) 0.7057(3) 0.123(2) Uani 1 1 d . . .
H43A H 0.4126 -0.2310 0.7162 0.148 Uiso 1 1 calc . . .
H43B H 0.3288 -0.1879 0.6756 0.148 Uiso 1 1 calc . . .
C44 C 0.5086(5) -0.1578(3) 0.6834(3) 0.122(2) Uani 1 1 d . . .
H44A H 0.5229 -0.1765 0.6466 0.146 Uiso 1 1 calc . . .
H44B H 0.5799 -0.1688 0.7086 0.146 Uiso 1 1 calc . . .
C45 C 0.5039(5) -0.0870(2) 0.6770(2) 0.0919(15) Uani 1 1 d . . .
H45 H 0.596(5) -0.070(2) 0.661(2) 0.104(15) Uiso 1 1 d . . .
C46 C 0.4059(10) -0.0657(3) 0.6333(2) 0.140(3) Uani 1 1 d . . .
H46A H 0.4262 -0.0226 0.6220 0.168 Uiso 1 1 calc . . .
H46B H 0.4123 -0.0927 0.6002 0.168 Uiso 1 1 calc . . .
C47 C 0.2860(8) -0.0664(7) 0.6481(4) 0.225(7) Uani 1 1 d . . .
H47A H 0.2506 -0.1063 0.6339 0.270 Uiso 1 1 calc . . .
H47B H 0.2438 -0.0327 0.6264 0.270 Uiso 1 1 calc . . .
C48 C 0.2474(4) -0.0600(3) 0.7045(3) 0.120(2) Uani 1 1 d . . .
H48A H 0.1705 -0.0842 0.7078 0.144 Uiso 1 1 calc . . .
H48B H 0.2277 -0.0155 0.7110 0.144 Uiso 1 1 calc . . .
O50 O 0.9503(2) 0.22930(14) 0.95373(13) 0.0788(8) Uani 1 1 d . . .
C51 C 0.9773(4) 0.1860(2) 0.9132(2) 0.0959(15) Uani 1 1 d . . .
H51A H 1.0070 0.1467 0.9310 0.115 Uiso 1 1 calc . . .
H51B H 1.0432 0.2025 0.8904 0.115 Uiso 1 1 calc . . .
C52 C 0.8662(6) 0.1732(3) 0.8774(2) 0.1099(17) Uani 1 1 d . . .
H52A H 0.8855 0.1423 0.8491 0.165 Uiso 1 1 calc . . .
H52B H 0.8382 0.2121 0.8592 0.165 Uiso 1 1 calc . . .
H52C H 0.8012 0.1569 0.9001 0.165 Uiso 1 1 calc . . .
C53 C 1.0502(6) 0.2441(3) 0.9962(3) 0.138(3) Uani 1 1 d . . .
H53A H 1.0122 0.2625 1.0290 0.166 Uiso 1 1 calc . . .
H53B H 1.0897 0.2044 1.0084 0.166 Uiso 1 1 calc . . .
C54 C 1.1392(7) 0.2836(4) 0.9803(3) 0.141(2) Uani 1 1 d . . .
H54A H 1.1976 0.2915 1.0118 0.211 Uiso 1 1 calc . . .
H54B H 1.1018 0.3233 0.9679 0.211 Uiso 1 1 calc . . .
H54C H 1.1824 0.2648 0.9498 0.211 Uiso 1 1 calc . . .
O55 O 0.8026(4) 0.3553(2) 1.06019(18) 0.1201(12) Uani 1 1 d . . .
C56 C 0.7953(9) 0.3467(6) 1.1215(4) 0.171(4) Uani 1 1 d . . .
H56A H 0.8635 0.3696 1.1412 0.205 Uiso 1 1 calc . . .
H56B H 0.7168 0.3640 1.1338 0.205 Uiso 1 1 calc . . .
C57 C 0.8027(13) 0.2849(6) 1.1343(4) 0.202(5) Uani 1 1 d . . .
H57A H 0.8031 0.2796 1.1747 0.304 Uiso 1 1 calc . . .
H57B H 0.8786 0.2675 1.1204 0.304 Uiso 1 1 calc . . .
H57C H 0.7317 0.2629 1.1169 0.304 Uiso 1 1 calc . . .
C58 C 0.8255(12) 0.4193(5) 1.0457(6) 0.212(5) Uani 1 1 d . . .
H58A H 0.7528 0.4445 1.0545 0.254 Uiso 1 1 calc . . .
H58B H 0.8960 0.4347 1.0694 0.254 Uiso 1 1 calc . . .
C59 C 0.8504(12) 0.4292(5) 0.9909(6) 0.210(5) Uani 1 1 d . . .
H59A H 0.8654 0.4738 0.9849 0.314 Uiso 1 1 calc . . .
H59B H 0.7801 0.4156 0.9670 0.314 Uiso 1 1 calc . . .
H59C H 0.9235 0.4052 0.9819 0.314 Uiso 1 1 calc . . .
O60 O 0.5952(5) 0.3462(2) 0.9180(2) 0.153(2) Uani 1 1 d . . .
C61 C 0.5119(13) 0.3742(4) 0.9059(10) 0.363(16) Uani 1 1 d . . .
H61A H 0.4495 0.3491 0.8845 0.435 Uiso 1 1 calc . . .
H61B H 0.5323 0.4120 0.8844 0.435 Uiso 1 1 calc . . .
C62 C 0.4657(9) 0.3926(10) 0.9702(4) 0.324(12) Uani 1 1 d . . .
H62A H 0.3916 0.4185 0.9668 0.486 Uiso 1 1 calc . . .
H62B H 0.5313 0.4157 0.9906 0.486 Uiso 1 1 calc . . .
H62C H 0.4478 0.3540 0.9904 0.486 Uiso 1 1 calc . . .
C63 C 0.6688(9) 0.3532(4) 0.8573(5) 0.159(3) Uani 1 1 d . . .
H63A H 0.6786 0.3986 0.8510 0.190 Uiso 1 1 calc . . .
H63B H 0.7526 0.3363 0.8649 0.190 Uiso 1 1 calc . . .
C64 C 0.6331(15) 0.3312(8) 0.8130(5) 0.250(8) Uani 1 1 d . . .
H64A H 0.6941 0.3392 0.7853 0.376 Uiso 1 1 calc . . .
H64B H 0.5548 0.3507 0.8009 0.376 Uiso 1 1 calc . . .
H64C H 0.6214 0.2860 0.8169 0.376 Uiso 1 1 calc . . .
O65 O 0.6400(3) 0.17549(15) 1.04318(12) 0.0849(8) Uani 1 1 d . . .
C66 C 0.5343(5) 0.1756(3) 1.0748(2) 0.0996(15) Uani 1 1 d . . .
H66A H 0.5586 0.1786 1.1148 0.120 Uiso 1 1 calc . . .
H66B H 0.4878 0.1362 1.0685 0.120 Uiso 1 1 calc . . .
C67 C 0.4568(5) 0.2296(3) 1.0578(3) 0.1087(17) Uani 1 1 d . . .
H67A H 0.3814 0.2291 1.0784 0.163 Uiso 1 1 calc . . .
H67B H 0.4354 0.2270 1.0178 0.163 Uiso 1 1 calc . . .
H67C H 0.5020 0.2685 1.0658 0.163 Uiso 1 1 calc . . .
C68 C 0.7163(9) 0.1227(5) 1.0563(4) 0.168(3) Uani 1 1 d . . .
H68A H 0.7885 0.1384 1.0786 0.202 Uiso 1 1 calc . . .
H68B H 0.6699 0.0955 1.0811 0.202 Uiso 1 1 calc . . .
C69 C 0.7541(15) 0.0903(6) 1.0219(4) 0.292(10) Uani 1 1 d . . .
H69A H 0.8047 0.0571 1.0394 0.439 Uiso 1 1 calc . . .
H69B H 0.8041 0.1151 0.9973 0.439 Uiso 1 1 calc . . .
H69C H 0.6851 0.0715 1.0002 0.439 Uiso 1 1 calc . . .

loop_
_atom_site_aniso_label
_atom_site_aniso_U_11
_atom_site_aniso_U_22
_atom_site_aniso_U_33
_atom_site_aniso_U_23
_atom_site_aniso_U_13
_atom_site_aniso_U_12
Ti 0.0376(3) 0.0553(4) 0.0424(3) 0.0030(2) 0.0005(2) -0.0010(2)
K 0.0715(6) 0.1033(8) 0.0863(6) 0.0006(5) 0.0100(5) 0.0182(5)
B10 0.0456(19) 0.058(2) 0.051(2) 0.0053(17) -0.0021(15) 0.0041(16)
C11 0.058(2) 0.070(2) 0.067(2) 0.0148(18) -0.0124(17) -0.0168(18)
C12 0.100(3) 0.052(2) 0.094(3) 0.005(2) -0.022(2) -0.008(2)
C13 0.088(3) 0.068(3) 0.106(3) -0.007(2) -0.016(3) 0.025(2)
C14 0.051(2) 0.083(3) 0.085(3) -0.004(2) 0.0045(18) 0.0054(18)
C15 0.0534(19) 0.0531(19) 0.0617(19) 0.0065(16) -0.0007(15) -0.0059(15)
C16 0.063(2) 0.066(2) 0.067(2) 0.0026(18) -0.0130(17) -0.0066(17)
C17 0.072(2) 0.079(3) 0.062(2) 0.0070(19) -0.0145(18) -0.006(2)
C18 0.076(2) 0.087(3) 0.060(2) 0.023(2) -0.0080(18) -0.012(2)
B20 0.045(2) 0.084(3) 0.059(2) -0.017(2) 0.0113(17) -0.0039(19)
C21 0.059(2) 0.120(4) 0.094(3) -0.046(3) -0.002(2) 0.004(2)
C22 0.104(4) 0.115(4) 0.153(5) -0.032(4) -0.017(4) 0.040(3)
C23 0.075(3) 0.120(5) 0.251(9) -0.082(5) -0.007(4) 0.014(3)
C24 0.066(3) 0.118(4) 0.170(5) -0.074(4) 0.005(3) -0.010(3)
C25 0.056(2) 0.127(4) 0.085(3) -0.039(3) 0.005(2) -0.016(2)
C26 0.082(3) 0.223(7) 0.076(3) -0.055(4) 0.027(2) -0.044(4)
C27 0.086(4) 0.222(8) 0.110(4) -0.061(5) 0.037(3) -0.044(4)
C28 0.049(2) 0.166(5) 0.136(4) -0.064(4) 0.027(3) -0.023(3)
B30 0.059(2) 0.060(2) 0.052(2) 0.0098(17) 0.0098(17) -0.0017(18)
C31 0.100(3) 0.075(3) 0.078(3) 0.016(2) 0.037(2) 0.018(2)
C32 0.083(3) 0.174(6) 0.142(5) 0.065(5) 0.020(3) -0.023(4)
C33 0.149(6) 0.137(6) 0.137(6) 0.026(5) -0.021(5) -0.032(5)
C34 0.201(7) 0.047(2) 0.099(4) 0.004(2) -0.021(4) -0.010(3)
C35 0.095(4) 0.127(5) 0.072(3) 0.027(3) 0.019(3) 0.027(4)
C36 0.139(5) 0.144(5) 0.073(3) 0.045(3) 0.015(3) 0.046(4)
C37 0.151(5) 0.095(3) 0.062(2) 0.011(2) 0.021(3) 0.000(3)
C38 0.169(5) 0.089(3) 0.075(3) 0.008(3) 0.050(3) 0.022(3)
B40 0.047(2) 0.067(2) 0.057(2) 0.0007(18) -0.0056(16) -0.0060(17)
C41 0.073(3) 0.114(4) 0.074(3) -0.018(2) 0.012(2) -0.031(2)
C42 0.142(5) 0.128(5) 0.084(3) 0.016(3) -0.011(3) -0.079(4)
C43 0.147(5) 0.070(3) 0.148(5) 0.006(3) -0.033(4) -0.032(3)
C44 0.098(4) 0.079(3) 0.190(6) -0.037(4) 0.019(4) -0.008(3)
C45 0.095(3) 0.067(3) 0.118(4) -0.015(3) 0.042(3) -0.008(2)
C46 0.256(10) 0.109(4) 0.054(3) -0.008(3) 0.002(4) 0.006(5)
C47 0.118(6) 0.392(17) 0.158(7) 0.159(10) -0.066(5) -0.097(8)
C48 0.060(3) 0.126(4) 0.169(6) -0.051(4) -0.040(3) 0.007(3)
O50 0.0525(14) 0.0807(18) 0.102(2) 0.0014(16) -0.0047(14) -0.0027(13)
C51 0.070(3) 0.089(3) 0.130(4) 0.017(3) 0.018(3) 0.009(2)
C52 0.146(5) 0.084(3) 0.098(4) -0.015(3) -0.004(3) 0.009(3)
C53 0.085(4) 0.135(5) 0.190(7) 0.051(5) -0.037(4) -0.009(4)
C54 0.128(5) 0.138(6) 0.153(6) -0.015(5) -0.026(4) -0.026(5)
O55 0.124(3) 0.122(3) 0.115(3) -0.017(2) 0.007(2) 0.017(2)
C56 0.154(7) 0.208(10) 0.151(8) -0.077(7) 0.007(5) 0.012(7)
C57 0.297(14) 0.203(10) 0.108(6) -0.019(6) 0.011(7) -0.090(10)
C58 0.256(13) 0.113(7) 0.256(13) -0.027(8) -0.091(11) 0.009(7)
C59 0.245(12) 0.171(9) 0.206(10) 0.076(8) -0.057(9) -0.042(8)
O60 0.128(3) 0.156(4) 0.169(4) 0.087(3) -0.056(3) -0.044(3)
C61 0.265(15) 0.088(5) 0.70(4) 0.005(10) -0.34(2) 0.023(7)
C62 0.134(7) 0.73(4) 0.113(6) 0.109(11) 0.074(6) 0.110(13)
C63 0.178(8) 0.127(6) 0.176(8) 0.059(6) 0.073(7) 0.000(5)
C64 0.280(16) 0.321(18) 0.157(9) 0.066(11) 0.071(11) 0.092(13)
O65 0.0780(18) 0.097(2) 0.0787(18) -0.0064(16) -0.0110(15) 0.0141(16)
C66 0.091(3) 0.118(4) 0.090(3) 0.002(3) 0.001(3) -0.019(3)
C67 0.097(4) 0.112(4) 0.120(4) -0.029(3) 0.038(3) 0.002(3)
C68 0.182(7) 0.190(8) 0.127(6) 0.007(6) -0.048(5) 0.090(7)
C69 0.43(2) 0.300(14) 0.142(7) -0.047(8) -0.087(9) 0.295(15)

loop_
_atom_type_symbol
_atom_type_description
_atom_type_scat_dispersion_real
_atom_type_scat_dispersion_imag
_atom_type_scat_source
C C 0.0033 0.0016 'International Tables Vol C Tables 4.2.6.8 and 6.1.1.4'
H H 0.0000 0.0000 'International Tables Vol C Tables 4.2.6.8 and 6.1.1.4'
B B 0.0013 0.0007 'International Tables Vol C Tables 4.2.6.8 and 6.1.1.4'
O O 0.0106 0.0060 'International Tables Vol C Tables 4.2.6.8 and 6.1.1.4'
K K 0.2009 0.2494 'International Tables Vol C Tables 4.2.6.8 and 6.1.1.4'
Ti Ti 0.2776 0.4457 'International Tables Vol C Tables 4.2.6.8 and 6.1.1.4'

loop_
_geom_angle_atom_site_label_1
_geom_angle_atom_site_label_2
_geom_angle_atom_site_label_3
_geom_angle
_geom_angle_site_symmetry_1
_geom_angle_site_symmetry_3
_geom_angle_publ_flag
B10 Ti B40 113.75(14) . . ?
B10 Ti B20 116.91(14) . . ?
B40 Ti B20 98.83(14) . . ?
B10 Ti B30 99.37(13) . . ?
B40 Ti B30 114.87(14) . . ?
B20 Ti B30 114.04(15) . . ?
B10 Ti H1 29.6(9) . . ?
B40 Ti H1 98.9(10) . . ?
B20 Ti H1 146.5(10) . . ?
B30 Ti H1 83.3(9) . . ?
B10 Ti H2 29.3(10) . . ?
B40 Ti H2 130.2(10) . . ?
B20 Ti H2 88.7(10) . . ?
B30 Ti H2 106.1(10) . . ?
H1 Ti H2 58.3(14) . . ?
B10 Ti H3 127.0(13) . . ?
B40 Ti H3 112.0(13) . . ?
B20 Ti H3 29.7(13) . . ?
B30 Ti H3 84.3(13) . . ?
H1 Ti H3 149.1(16) . . ?
H2 Ti H3 98.6(16) . . ?
B10 Ti H4 101.9(11) . . ?
B40 Ti H4 80.9(11) . . ?
B20 Ti H4 31.1(11) . . ?
B30 Ti H4 145.1(11) . . ?
H1 Ti H4 126.6(14) . . ?
H2 Ti H4 81.1(15) . . ?
H3 Ti H4 60.8(17) . . ?
B10 Ti H5 82.1(10) . . ?
B40 Ti H5 144.1(10) . . ?
B20 Ti H5 101.8(10) . . ?
B30 Ti H5 29.3(10) . . ?
H1 Ti H5 79.2(14) . . ?
H2 Ti H5 79.5(14) . . ?
H3 Ti H5 76.2(16) . . ?
H4 Ti H5 129.1(15) . . ?
B10 Ti H6 111.8(13) . . ?
B40 Ti H6 88.1(14) . . ?
B20 Ti H6 122.2(13) . . ?
B30 Ti H6 26.8(14) . . ?
H1 Ti H6 86.6(16) . . ?
H2 Ti H6 128.5(17) . . ?
H3 Ti H6 94.9(19) . . ?
H4 Ti H6 146.2(17) . . ?
H5 Ti H6 56.0(17) . . ?
B10 Ti H7 145.2(11) . . ?
B40 Ti H7 31.5(11) . . ?
B20 Ti H7 80.5(10) . . ?
B30 Ti H7 99.9(10) . . ?
H1 Ti H7 126.4(14) . . ?
H2 Ti H7 154.0(15) . . ?
H3 Ti H7 83.6(17) . . ?
H4 Ti H7 77.4(15) . . ?
H5 Ti H7 125.8(14) . . ?
H6 Ti H7 76.7(17) . . ?
B10 Ti H8 85.7(13) . . ?
B40 Ti H8 29.2(12) . . ?
B20 Ti H8 106.2(12) . . ?
B30 Ti H8 131.0(12) . . ?
H1 Ti H8 77.8(15) . . ?
H2 Ti H8 101.5(16) . . ?
H3 Ti H8 130.4(18) . . ?
H4 Ti H8 78.2(16) . . ?
H5 Ti H8 151.9(15) . . ?
H6 Ti H8 106.6(18) . . ?
H7 Ti H8 59.9(16) . . ?
O60 K O50 122.18(15) . . ?
O60 K O65 125.96(12) . . ?
O50 K O65 105.17(10) . . ?
O60 K O55 95.92(16) . . ?
O50 K O55 97.96(11) . . ?
O65 K O55 102.21(12) . . ?
O60 K C63 27.7(2) . . ?
O50 K C63 94.75(17) . . ?
O65 K C63 142.89(19) . . ?
O55 K C63 105.7(2) . . ?
C11 B10 C15 107.8(3) . . ?
C11 B10 Ti 120.5(2) . . ?
C15 B10 Ti 131.7(2) . . ?
C11 B10 H1 115.0(15) . . ?
C15 B10 H1 110.4(15) . . ?
Ti B10 H1 50.7(15) . . ?
C11 B10 H2 113.5(16) . . ?
C15 B10 H2 109.5(16) . . ?
Ti B10 H2 51.2(16) . . ?
H1 B10 H2 101(2) . . ?
C12 C11 C18 114.8(3) . . ?
C12 C11 B10 109.2(3) . . ?
C18 C11 B10 107.7(3) . . ?
C12 C11 H11 105(3) . . ?
C18 C11 H11 110(3) . . ?
B10 C11 H11 110(3) . . ?
C11 C12 C13 115.4(3) . . ?
C11 C12 H12A 108.4 . . ?
C13 C12 H12A 108.4 . . ?
C11 C12 H12B 108.4 . . ?
C13 C12 H12B 108.4 . . ?
H12A C12 H12B 107.5 . . ?
C12 C13 C14 115.5(3) . . ?
C12 C13 H13A 108.4 . . ?
C14 C13 H13A 108.4 . . ?
C12 C13 H13B 108.4 . . ?
C14 C13 H13B 108.4 . . ?
H13A C13 H13B 107.5 . . ?
C15 C14 C13 115.2(3) . . ?
C15 C14 H14A 108.5 . . ?
C13 C14 H14A 108.5 . . ?
C15 C14 H14B 108.5 . . ?
C13 C14 H14B 108.5 . . ?
H14A C14 H14B 107.5 . . ?
C16 C15 C14 114.2(3) . . ?
C16 C15 B10 109.0(3) . . ?
C14 C15 B10 107.7(3) . . ?
C16 C15 H15 112(2) . . ?
C14 C15 H15 105(2) . . ?
B10 C15 H15 109(2) . . ?
C15 C16 C17 115.6(3) . . ?
C15 C16 H16A 108.4 . . ?
C17 C16 H16A 108.4 . . ?
C15 C16 H16B 108.4 . . ?
C17 C16 H16B 108.4 . . ?
H16A C16 H16B 107.4 . . ?
C18 C17 C16 113.5(3) . . ?
C18 C17 H17A 108.9 . . ?
C16 C17 H17A 108.9 . . ?
C18 C17 H17B 108.9 . . ?
C16 C17 H17B 108.9 . . ?
H17A C17 H17B 107.7 . . ?
C17 C18 C11 114.7(3) . . ?
C17 C18 H18A 108.6 . . ?
C11 C18 H18A 108.6 . . ?
C17 C18 H18B 108.6 . . ?
C11 C18 H18B 108.6 . . ?
H18A C18 H18B 107.6 . . ?
C21 B20 C25 107.2(3) . . ?
C21 B20 Ti 130.0(3) . . ?
C25 B20 Ti 122.8(3) . . ?
C21 B20 H3 113(2) . . ?
C25 B20 H3 113(2) . . ?
Ti B20 H3 48.5(19) . . ?
C21 B20 H4 113.1(17) . . ?
C25 B20 H4 111.4(16) . . ?
Ti B20 H4 50.0(16) . . ?
H3 B20 H4 98(2) . . ?
C28 C21 C22 115.2(4) . . ?
C28 C21 B20 109.1(5) . . ?
C22 C21 B20 107.9(4) . . ?
C28 C21 H21 103(4) . . ?
C22 C21 H21 101(4) . . ?
B20 C21 H21 121(4) . . ?
C23 C22 C21 114.1(6) . . ?
C23 C22 H22A 108.7 . . ?
C21 C22 H22A 108.7 . . ?
C23 C22 H22B 108.7 . . ?
C21 C22 H22B 108.7 . . ?
H22A C22 H22B 107.6 . . ?
C22 C23 C24 113.8(4) . . ?
C22 C23 H23A 108.8 . . ?
C24 C23 H23A 108.8 . . ?
C22 C23 H23B 108.8 . . ?
C24 C23 H23B 108.8 . . ?
H23A C23 H23B 107.7 . . ?
C25 C24 C23 116.9(4) . . ?
C25 C24 H24A 108.1 . . ?
C23 C24 H24A 108.1 . . ?
C25 C24 H24B 108.1 . . ?
C23 C24 H24B 108.1 . . ?
H24A C24 H24B 107.3 . . ?
C24 C25 C26 113.4(5) . . ?
C24 C25 B20 109.8(5) . . ?
C26 C25 B20 107.6(4) . . ?
C24 C25 H25 108(2) . . ?
C26 C25 H25 103(2) . . ?
B20 C25 H25 115(2) . . ?
C27 C26 C25 115.9(6) . . ?
C27 C26 H26A 108.3 . . ?
C25 C26 H26A 108.3 . . ?
C27 C26 H26B 108.3 . . ?
C25 C26 H26B 108.3 . . ?
H26A C26 H26B 107.4 . . ?
C26 C27 C28 114.8(4) . . ?
C26 C27 H27A 108.6 . . ?
C28 C27 H27A 108.6 . . ?
C26 C27 H27B 108.6 . . ?
C28 C27 H27B 108.6 . . ?
H27A C27 H27B 107.5 . . ?
C27 C28 C21 115.8(4) . . ?
C27 C28 H28A 108.3 . . ?
C21 C28 H28A 108.3 . . ?
C27 C28 H28B 108.3 . . ?
C21 C28 H28B 108.3 . . ?
H28A C28 H28B 107.4 . . ?
C31 B30 C35 105.4(3) . . ?
C31 B30 Ti 129.5(3) . . ?
C35 B30 Ti 125.0(3) . . ?
C31 B30 H5 116.4(15) . . ?
C35 B30 H5 108.7(15) . . ?
Ti B30 H5 48.6(15) . . ?
C31 B30 H6 111(2) . . ?
C35 B30 H6 120(2) . . ?
Ti B30 H6 47(2) . . ?
H5 B30 H6 96(3) . . ?
C32 C31 C38 114.3(4) . . ?
C32 C31 B30 110.6(4) . . ?
C38 C31 B30 108.1(4) . . ?
C32 C31 H31 103(3) . . ?
C38 C31 H31 115(3) . . ?
B30 C31 H31 105(3) . . ?
C33 C32 C31 115.7(6) . . ?
C33 C32 H32A 108.3 . . ?
C31 C32 H32A 108.3 . . ?
C33 C32 H32B 108.3 . . ?
C31 C32 H32B 108.3 . . ?
H32A C32 H32B 107.4 . . ?
C32 C33 C34 117.9(6) . . ?
C32 C33 H33A 107.8 . . ?
C34 C33 H33A 107.8 . . ?
C32 C33 H33B 107.8 . . ?
C34 C33 H33B 107.8 . . ?
H33A C33 H33B 107.2 . . ?
C33 C34 C35 117.4(5) . . ?
C33 C34 H34A 108.0 . . ?
C35 C34 H34A 108.0 . . ?
C33 C34 H34B 108.0 . . ?
C35 C34 H34B 108.0 . . ?
H34A C34 H34B 107.2 . . ?
C34 C35 C36 114.1(5) . . ?
C34 C35 B30 109.7(4) . . ?
C36 C35 B30 103.2(5) . . ?
C34 C35 H35 174(2) . . ?
C36 C35 H35 64.3(18) . . ?
B30 C35 H35 75.9(19) . . ?
C37 C36 C35 116.2(5) . . ?
C37 C36 H35 129.9(11) . . ?
C35 C36 H35 32.7(10) . . ?
C37 C36 H36A 108.2 . . ?
C35 C36 H36A 108.2 . . ?
H35 C36 H36A 75.6 . . ?
C37 C36 H36B 108.2 . . ?
C35 C36 H36B 108.2 . . ?
H35 C36 H36B 118.3 . . ?
H36A C36 H36B 107.4 . . ?
C36 C37 C38 115.9(4) . . ?
C36 C37 H37A 108.3 . . ?
C38 C37 H37A 108.3 . . ?
C36 C37 H37B 108.3 . . ?
C38 C37 H37B 108.3 . . ?
H37A C37 H37B 107.4 . . ?
C37 C38 C31 116.1(4) . . ?
C37 C38 H38A 108.3 . . ?
C31 C38 H38A 108.3 . . ?
C37 C38 H38B 108.3 . . ?
C31 C38 H38B 108.3 . . ?
H38A C38 H38B 107.4 . . ?
C41 B40 C45 108.1(3) . . ?
C41 B40 Ti 133.7(3) . . ?
C45 B40 Ti 118.1(3) . . ?
C41 B40 H7 109.7(16) . . ?
C45 B40 H7 110.2(16) . . ?
Ti B40 H7 51.9(16) . . ?
C41 B40 H8 112.3(19) . . ?
C45 B40 H8 117.5(18) . . ?
Ti B40 H8 48.5(18) . . ?
H7 B40 H8 99(2) . . ?
C48 C41 C42 112.7(4) . . ?
C48 C41 B40 108.6(4) . . ?
C42 C41 B40 108.3(4) . . ?
C48 C41 H41 112(3) . . ?
C42 C41 H41 104(3) . . ?
B40 C41 H41 111(3) . . ?
C41 C42 C43 113.6(4) . . ?
C41 C42 H42A 108.8 . . ?
C43 C42 H42A 108.8 . . ?
C41 C42 H42B 108.8 . . ?
C43 C42 H42B 108.8 . . ?
H42A C42 H42B 107.7 . . ?
C44 C43 C42 114.5(4) . . ?
C44 C43 H43A 108.6 . . ?
C42 C43 H43A 108.6 . . ?
C44 C43 H43B 108.6 . . ?
C42 C43 H43B 108.6 . . ?
H43A C43 H43B 107.6 . . ?
C43 C44 C45 114.9(5) . . ?
C43 C44 H44A 108.5 . . ?
C45 C44 H44A 108.5 . . ?
C43 C44 H44B 108.5 . . ?
C45 C44 H44B 108.5 . . ?
H44A C44 H44B 107.5 . . ?
C44 C45 C46 112.5(5) . . ?
C44 C45 B40 108.0(5) . . ?
C46 C45 B40 108.5(4) . . ?
C44 C45 H45 108(2) . . ?
C46 C45 H45 106(2) . . ?
B40 C45 H45 114(2) . . ?
C47 C46 C45 117.4(5) . . ?
C47 C46 H46A 108.0 . . ?
C45 C46 H46A 108.0 . . ?
C47 C46 H46B 108.0 . . ?
C45 C46 H46B 108.0 . . ?
H46A C46 H46B 107.2 . . ?
C46 C47 C48 124.5(6) . . ?
C46 C47 H47A 106.2 . . ?
C48 C47 H47A 106.2 . . ?
C46 C47 H47B 106.2 . . ?
C48 C47 H47B 106.2 . . ?
H47A C47 H47B 106.4 . . ?
C47 C48 C41 116.1(5) . . ?
C47 C48 H48A 108.3 . . ?
C41 C48 H48A 108.3 . . ?
C47 C48 H48B 108.3 . . ?
C41 C48 H48B 108.3 . . ?
H48A C48 H48B 107.4 . . ?
C51 O50 C53 116.9(4) . . ?
C51 O50 K 127.2(3) . . ?
C53 O50 K 113.9(4) . . ?
O50 C51 C52 109.8(4) . . ?
O50 C51 H51A 109.7 . . ?
C52 C51 H51A 109.7 . . ?
O50 C51 H51B 109.7 . . ?
C52 C51 H51B 109.7 . . ?
H51A C51 H51B 108.2 . . ?
C51 C52 H52A 109.5 . . ?
C51 C52 H52B 109.5 . . ?
H52A C52 H52B 109.5 . . ?
C51 C52 H52C 109.5 . . ?
H52A C52 H52C 109.5 . . ?
H52B C52 H52C 109.5 . . ?
C54 C53 O50 116.4(6) . . ?
C54 C53 H53A 108.2 . . ?
O50 C53 H53A 108.2 . . ?
C54 C53 H53B 108.2 . . ?
O50 C53 H53B 108.2 . . ?
H53A C53 H53B 107.3 . . ?
C53 C54 H54A 109.5 . . ?
C53 C54 H54B 109.5 . . ?
H54A C54 H54B 109.5 . . ?
C53 C54 H54C 109.5 . . ?
H54A C54 H54C 109.5 . . ?
H54B C54 H54C 109.5 . . ?
C58 O55 C56 112.0(8) . . ?
C58 O55 K 121.6(6) . . ?
C56 O55 K 124.9(5) . . ?
C57 C56 O55 109.7(7) . . ?
C57 C56 H56A 109.7 . . ?
O55 C56 H56A 109.7 . . ?
C57 C56 H56B 109.7 . . ?
O55 C56 H56B 109.7 . . ?
H56A C56 H56B 108.2 . . ?
C56 C57 H57A 109.5 . . ?
C56 C57 H57B 109.5 . . ?
H57A C57 H57B 109.5 . . ?
C56 C57 H57C 109.5 . . ?
H57A C57 H57C 109.5 . . ?
H57B C57 H57C 109.5 . . ?
C59 C58 O55 115.1(9) . . ?
C59 C58 H58A 108.5 . . ?
O55 C58 H58A 108.5 . . ?
C59 C58 H58B 108.5 . . ?
O55 C58 H58B 108.5 . . ?
H58A C58 H58B 107.5 . . ?
C58 C59 H59A 109.5 . . ?
C58 C59 H59B 109.5 . . ?
H59A C59 H59B 109.5 . . ?
C58 C59 H59C 109.5 . . ?
H59A C59 H59C 109.5 . . ?
H59B C59 H59C 109.5 . . ?
C61 O60 C63 98.0(14) . . ?
C61 O60 K 155.1(13) . . ?
C63 O60 K 106.3(4) . . ?
O60 C61 C62 99.1(14) . . ?
O60 C61 H61A 112.0 . . ?
C62 C61 H61A 112.0 . . ?
O60 C61 H61B 112.0 . . ?
C62 C61 H61B 112.0 . . ?
H61A C61 H61B 109.6 . . ?
C61 C62 H62A 109.5 . . ?
C61 C62 H62B 109.5 . . ?
H62A C62 H62B 109.5 . . ?
C61 C62 H62C 109.5 . . ?
H62A C62 H62C 109.5 . . ?
H62B C62 H62C 109.5 . . ?
C64 C63 O60 125.2(11) . . ?
C64 C63 K 125.6(9) . . ?
O60 C63 K 46.0(3) . . ?
C64 C63 H63A 106.0 . . ?
O60 C63 H63A 106.0 . . ?
K C63 H63A 128.4 . . ?
C64 C63 H63B 106.0 . . ?
O60 C63 H63B 106.0 . . ?
K C63 H63B 61.7 . . ?
H63A C63 H63B 106.3 . . ?
C63 C64 H64A 109.5 . . ?
C63 C64 H64B 109.5 . . ?
H64A C64 H64B 109.5 . . ?
C63 C64 H64C 109.5 . . ?
H64A C64 H64C 109.5 . . ?
H64B C64 H64C 109.5 . . ?
C66 O65 C68 111.3(6) . . ?
C66 O65 K 128.6(3) . . ?
C68 O65 K 119.1(5) . . ?
O65 C66 C67 108.8(4) . . ?
O65 C66 H66A 109.9 . . ?
C67 C66 H66A 109.9 . . ?
O65 C66 H66B 109.9 . . ?
C67 C66 H66B 109.9 . . ?
H66A C66 H66B 108.3 . . ?
C66 C67 H67A 109.5 . . ?
C66 C67 H67B 109.5 . . ?
H67A C67 H67B 109.5 . . ?
C66 C67 H67C 109.5 . . ?
H67A C67 H67C 109.5 . . ?
H67B C67 H67C 109.5 . . ?
C69 C68 O65 122.2(7) . . ?
C69 C68 H68A 106.8 . . ?
O65 C68 H68A 106.8 . . ?
C69 C68 H68B 106.8 . . ?
O65 C68 H68B 106.8 . . ?
H68A C68 H68B 106.6 . . ?
C68 C69 H69A 109.5 . . ?
C68 C69 H69B 109.5 . . ?
H69A C69 H69B 109.5 . . ?
C68 C69 H69C 109.5 . . ?
H69A C69 H69C 109.5 . . ?
H69B C69 H69C 109.5 . . ?

loop_
_geom_bond_atom_site_label_1
_geom_bond_atom_site_label_2
_geom_bond_distance
_geom_bond_site_symmetry_2
_geom_bond_publ_flag
Ti B10 2.386(4) . ?
Ti B40 2.389(4) . ?
Ti B20 2.391(4) . ?
Ti B30 2.398(4) . ?
Ti H1 1.87(3) . ?
Ti H2 1.89(3) . ?
Ti H3 1.83(4) . ?
Ti H4 1.85(3) . ?
Ti H5 1.84(3) . ?
Ti H6 1.83(4) . ?
Ti H7 1.89(3) . ?
Ti H8 1.83(4) . ?
K O60 2.639(4) . ?
K O50 2.671(3) . ?
K O65 2.686(4) . ?
K O55 2.765(4) . ?
K C63 3.523(10) . ?
B10 C11 1.594(5) . ?
B10 C15 1.602(5) . ?
B10 H1 1.20(3) . ?
B10 H2 1.18(3) . ?
C11 C12 1.518(6) . ?
C11 C18 1.540(5) . ?
C11 H11 0.90(5) . ?
C12 C13 1.530(7) . ?
C12 H12A 0.9900 . ?
C12 H12B 0.9900 . ?
C13 C14 1.538(6) . ?
C13 H13A 0.9900 . ?
C13 H13B 0.9900 . ?
C14 C15 1.532(5) . ?
C14 H14A 0.9900 . ?
C14 H14B 0.9900 . ?
C15 C16 1.522(5) . ?
C15 H15 0.98(4) . ?
C16 C17 1.523(6) . ?
C16 H16A 0.9900 . ?
C16 H16B 0.9900 . ?
C17 C18 1.522(6) . ?
C17 H17A 0.9900 . ?
C17 H17B 0.9900 . ?
C18 H18A 0.9900 . ?
C18 H18B 0.9900 . ?
B20 C21 1.586(6) . ?
B20 C25 1.610(6) . ?
B20 H3 1.21(4) . ?
B20 H4 1.25(3) . ?
C21 C28 1.522(8) . ?
C21 C22 1.547(8) . ?
C21 H21 0.97(6) . ?
C22 C23 1.533(9) . ?
C22 H22A 0.9900 . ?
C22 H22B 0.9900 . ?
C23 C24 1.557(9) . ?
C23 H23A 0.9900 . ?
C23 H23B 0.9900 . ?
C24 C25 1.488(8) . ?
C24 H24A 0.9900 . ?
C24 H24B 0.9900 . ?
C25 C26 1.525(7) . ?
C25 H25 1.04(5) . ?
C26 C27 1.495(8) . ?
C26 H26A 0.9900 . ?
C26 H26B 0.9900 . ?
C27 C28 1.517(8) . ?
C27 H27A 0.9900 . ?
C27 H27B 0.9900 . ?
C28 H28A 0.9900 . ?
C28 H28B 0.9900 . ?
B30 C31 1.589(6) . ?
B30 C35 1.654(7) . ?
B30 H5 1.20(3) . ?
B30 H6 1.12(4) . ?
C31 C32 1.506(8) . ?
C31 C38 1.538(7) . ?
C31 H31 1.06(6) . ?
C32 C33 1.419(10) . ?
C32 H32A 0.9900 . ?
C32 H32B 0.9900 . ?
C33 C34 1.453(10) . ?
C33 H33A 0.9900 . ?
C33 H33B 0.9900 . ?
C34 C35 1.530(10) . ?
C34 H34A 0.9900 . ?
C34 H34B 0.9900 . ?
C35 C36 1.579(8) . ?
C35 H35 0.86(2) . ?
C36 C37 1.486(8) . ?
C36 H35 1.43(3) . ?
C36 H36A 0.9900 . ?
C36 H36B 0.9900 . ?
C37 C38 1.522(8) . ?
C37 H37A 0.9900 . ?
C37 H37B 0.9900 . ?
C38 H38A 0.9900 . ?
C38 H38B 0.9900 . ?
B40 C41 1.587(6) . ?
B40 C45 1.597(6) . ?
B40 H7 1.26(4) . ?
B40 H8 1.19(4) . ?
C41 C48 1.521(8) . ?
C41 C42 1.540(8) . ?
C41 H41 1.13(5) . ?
C42 C43 1.546(9) . ?
C42 H42A 0.9900 . ?
C42 H42B 0.9900 . ?
C43 C44 1.519(9) . ?
C43 H43A 0.9900 . ?
C43 H43B 0.9900 . ?
C44 C45 1.522(7) . ?
C44 H44A 0.9900 . ?
C44 H44B 0.9900 . ?
C45 C46 1.531(10) . ?
C45 H45 1.15(5) . ?
C46 C47 1.371(12) . ?
C46 H46A 0.9900 . ?
C46 H46B 0.9900 . ?
C47 C48 1.448(13) . ?
C47 H47A 0.9900 . ?
C47 H47B 0.9900 . ?
C48 H48A 0.9900 . ?
C48 H48B 0.9900 . ?
O50 C51 1.388(6) . ?
O50 C53 1.491(7) . ?
C51 C52 1.476(8) . ?
C51 H51A 0.9900 . ?
C51 H51B 0.9900 . ?
C52 H52A 0.9800 . ?
C52 H52B 0.9800 . ?
C52 H52C 0.9800 . ?
C53 C54 1.355(9) . ?
C53 H53A 0.9900 . ?
C53 H53B 0.9900 . ?
C54 H54A 0.9800 . ?
C54 H54B 0.9800 . ?
C54 H54C 0.9800 . ?
O55 C58 1.435(12) . ?
O55 C56 1.495(11) . ?
C56 C57 1.359(13) . ?
C56 H56A 0.9900 . ?
C56 H56B 0.9900 . ?
C57 H57A 0.9800 . ?
C57 H57B 0.9800 . ?
C57 H57C 0.9800 . ?
C58 C59 1.378(16) . ?
C58 H58A 0.9900 . ?
C58 H58B 0.9900 . ?
C59 H59A 0.9800 . ?
C59 H59B 0.9800 . ?
C59 H59C 0.9800 . ?
O60 C61 1.115(9) . ?
O60 C63 1.708(11) . ?
C61 C62 1.70(2) . ?
C61 H61A 0.9900 . ?
C61 H61B 0.9900 . ?
C62 H62A 0.9800 . ?
C62 H62B 0.9800 . ?
C62 H62C 0.9800 . ?
C63 C64 1.213(17) . ?
C63 H63A 0.9900 . ?
C63 H63B 0.9900 . ?
C64 H64A 0.9800 . ?
C64 H64B 0.9800 . ?
C64 H64C 0.9800 . ?
O65 C66 1.410(6) . ?
O65 C68 1.428(8) . ?
C66 C67 1.477(8) . ?
C66 H66A 0.9900 . ?
C66 H66B 0.9900 . ?
C67 H67A 0.9800 . ?
C67 H67B 0.9800 . ?
C67 H67C 0.9800 . ?
C68 C69 1.170(11) . ?
C68 H68A 0.9900 . ?
C68 H68B 0.9900 . ?
C69 H69A 0.9800 . ?
C69 H69B 0.9800 . ?
C69 H69C 0.9800 . ?
